data_2002417
loop_
_publ_author_name
'Halle, G'
'Mueller-Buschbaum, Hk'

_publ_section_title
;
Beitraege zur Kristallchemie von Zn(4-x) Mg(x) Ta2 O9 und Zn2.1 Mg0.9
Ta2 O9
;
_journal_name_full
;
Zeitschrift fuer Anorganische und Allgemeine Chemie
;
_journal_page_first 31
_journal_page_last 36
_journal_paper_doi 10.1002/zaac.19885640105
_journal_volume 564
_journal_year 1988
_chemical_formula_structural 'Zn2.1 Mg.9 Ta2 O8'
_chemical_formula_sum 'Mg0.9 O8 Ta2 Zn2.1'
_chemical_name_systematic 'Zinc magnesium tantalum oxide (2.1/.9/2/8)'
_space_group_IT_number 15
_symmetry_cell_setting monoclinic
_symmetry_Int_Tables_number 15
_symmetry_space_group_name_Hall '-C 2yc'
_symmetry_space_group_name_H-M 'C 1 2/c 1'
_cell_angle_alpha 90
_cell_angle_beta 90.23(4)
_cell_angle_gamma 90
_cell_formula_units_Z 4
_cell_length_a 19.00459(800)
_cell_length_b 5.8836(17)
_cell_length_c 5.1908(52)
_cell_volume 580.4
_refine_ls_R_factor_all 0.076
_cod_original_formula_sum 'Mg.9 O8 Ta2 Zn2.1'
_cod_database_code 2002417

loop_
_symmetry_equiv_pos_as_xyz
x,y,z
-x,y,1/2-z
-x,-y,-z
x,-y,1/2+z
1/2+x,1/2+y,z
1/2-x,1/2+y,1/2-z
1/2-x,1/2-y,-z
1/2+x,1/2-y,1/2+z

loop_
_atom_site_label
_atom_site_type_symbol
_atom_site_symmetry_multiplicity
_atom_site_Wyckoff_symbol
_atom_site_fract_x
_atom_site_fract_y
_atom_site_fract_z
_atom_site_occupancy
_atom_site_attached_hydrogens
_atom_site_calc_flag
Mg1 Mg2+ 4 e 0. 0.6464(13) 0.25 0.9 0 d
Zn1 Zn2+ 4 e 0. 0.6464(13) 0.25 0.1 0 d
Zn2 Zn2+ 8 f 0.2799(1) 0.1527(4) 0.2615(5) 1. 0 d
Ta1 Ta5+ 8 f 0.1147(1) 0.1615(1) 0.2402(1) 1. 0 d
O1 O2- 8 f 0.192(1) 0.354(2) 0.369(2) 1. 0 d
O2 O2- 8 f 0.181(1) 0.101(2) 0.945(3) 1. 0 d
O3 O2- 8 f 0.059(1) 0.377(2) 0.090(2) 1. 0 d
O4 O2- 8 f 0.070(1) 0.115(2) 0.573(2) 1. 0 d

loop_
_atom_type_symbol
_atom_type_oxidation_number
Mg2+ 2.000
Zn2+ 2.000
Ta5+ 5.000
O2- -2.000
